data_7211232
loop_
_publ_author_name
'Kim, Seulgi'
'Lee, Eunji'
'Park, Ki-Min'
'Lee, Shim Sung'

_publ_section_title
;
 Exocyclic coordination chemistry of an O2S2-macrocycle with copper(i),
 mercury(ii) and palladium(ii) ions
;
_journal_issue 42
_journal_name_full CrystEngComm
_journal_page_first 8544
_journal_paper_doi 10.1039/c3ce41573b
_journal_volume 15
_journal_year 2013
_chemical_formula_moiety 'C19 H20 Cu N O2 S3'
_chemical_formula_sum 'C19 H20 Cu N O2 S3'
_chemical_formula_weight 454.08
_chemical_name_systematic
; 
 ? 
;
_space_group_IT_number 14
_symmetry_cell_setting monoclinic
_symmetry_space_group_name_Hall '-P 2ybc'
_symmetry_space_group_name_H-M 'P 1 21/c 1'
_atom_sites_solution_hydrogens geom
_atom_sites_solution_primary direct
_atom_sites_solution_secondary difmap
_audit_creation_method SHELXL-97
_cell_angle_alpha 90.00
_cell_angle_beta 105.401(19)
_cell_angle_gamma 90.00
_cell_formula_units_Z 4
_cell_length_a 11.814(12)
_cell_length_b 14.973(15)
_cell_length_c 11.418(12)
_cell_measurement_reflns_used 958
_cell_measurement_temperature 173(2)
_cell_measurement_theta_max 22.76
_cell_measurement_theta_min 2.25
_cell_volume 1947(3)
_computing_cell_refinement 'Bruker SAINT'
_computing_data_collection 'Bruker APEX2'
_computing_data_reduction 'Bruker SAINT'
_computing_molecular_graphics 'Bruker SHELXTL'
_computing_publication_material 'Bruker SHELXTL'
_computing_structure_refinement 'SHELXL-97 (Sheldrick, 2008)'
_computing_structure_solution 'SHELXS-97 (Sheldrick, 2008)'
_diffrn_ambient_temperature 173(2)
_diffrn_measured_fraction_theta_full 0.961
_diffrn_measured_fraction_theta_max 0.961
_diffrn_measurement_device_type 'Bruker APEX-II CCD'
_diffrn_measurement_method '\f and \w scans'
_diffrn_radiation_monochromator graphite
_diffrn_radiation_source 'fine-focus sealed tube'
_diffrn_radiation_type MoK\a
_diffrn_radiation_wavelength 0.71073
_diffrn_reflns_av_R_equivalents 0.1731
_diffrn_reflns_av_sigmaI/netI 0.1852
_diffrn_reflns_limit_h_max 13
_diffrn_reflns_limit_h_min -14
_diffrn_reflns_limit_k_max 18
_diffrn_reflns_limit_k_min -16
_diffrn_reflns_limit_l_max 14
_diffrn_reflns_limit_l_min -12
_diffrn_reflns_number 11022
_diffrn_reflns_theta_full 26.00
_diffrn_reflns_theta_max 26.00
_diffrn_reflns_theta_min 2.25
_exptl_absorpt_coefficient_mu 1.457
_exptl_absorpt_correction_T_max 0.8562
_exptl_absorpt_correction_T_min 0.8004
_exptl_absorpt_correction_type multi-scan
_exptl_absorpt_process_details SADABS
_exptl_crystal_colour colourless
_exptl_crystal_density_diffrn 1.549
_exptl_crystal_density_method 'not measured'
_exptl_crystal_description Block
_exptl_crystal_F_000 936
_exptl_crystal_size_max 0.16
_exptl_crystal_size_mid 0.13
_exptl_crystal_size_min 0.11
_refine_diff_density_max 1.140
_refine_diff_density_min -1.754
_refine_diff_density_rms 0.168
_refine_ls_extinction_method none
_refine_ls_goodness_of_fit_ref 1.043
_refine_ls_hydrogen_treatment constr
_refine_ls_matrix_type full
_refine_ls_number_parameters 235
_refine_ls_number_reflns 3689
_refine_ls_number_restraints 0
_refine_ls_restrained_S_all 1.043
_refine_ls_R_factor_all 0.1484
_refine_ls_R_factor_gt 0.0898
_refine_ls_shift/su_max 0.000
_refine_ls_shift/su_mean 0.000
_refine_ls_structure_factor_coef Fsqd
_refine_ls_weighting_details 'calc w=1/[\s^2^(Fo^2^)+(0.0555P)^2^+0.0000P] where P=(Fo^2^+2Fc^2^)/3'
_refine_ls_weighting_scheme calc
_refine_ls_wR_factor_gt 0.1817
_refine_ls_wR_factor_ref 0.1996
_reflns_number_gt 1895
_reflns_number_total 3689
_reflns_threshold_expression >2sigma(I)
_cod_data_source_file c3ce41573b.txt
_cod_data_source_block 4
_cod_depositor_comments
;
The following automatic conversions were performed:

'_symmetry_cell_setting' value 'Monoclinic' changed to 'monoclinic'
according to /home/saulius/struct/CIF-dictionaries/cif_core.dic
dictionary named 'cif_core.dic' version 2.4.2 from 2011-04-26.

Automatic conversion script
Id: cif_fix_values 1891 2012-01-12 08:04:46Z andrius 
;
_cod_original_sg_symbol_H-M P2(1)/c
_cod_database_code 7211232

loop_
_symmetry_equiv_pos_as_xyz
'x, y, z'
'-x, y+1/2, -z+1/2'
'-x, -y, -z'
'x, -y-1/2, z-1/2'

loop_
_atom_site_label
_atom_site_type_symbol
_atom_site_fract_x
_atom_site_fract_y
_atom_site_fract_z
_atom_site_U_iso_or_equiv
_atom_site_adp_type
_atom_site_occupancy
_atom_site_symmetry_multiplicity
_atom_site_calc_flag
_atom_site_refinement_flags
Cu1 Cu 0.67299(11) 1.22213(6) 0.78086(11) 0.0324(4) Uani 1 1 d .
O1 O 0.9287(5) 0.8905(3) 0.9572(5) 0.0300(16) Uani 1 1 d .
O2 O 0.7895(6) 0.7952(3) 0.8337(6) 0.0341(16) Uani 1 1 d .
S1 S 0.6545(2) 1.10238(12) 0.9083(2) 0.0288(6) Uani 1 1 d .
S2 S 0.4988(2) 0.80626(12) 0.7567(2) 0.0308(6) Uani 1 1 d .
S3 S 0.8218(2) 1.20054(13) 0.4330(2) 0.0322(6) Uani 1 1 d .
N1 N 0.7308(7) 1.2035(4) 0.6391(8) 0.039(2) Uani 1 1 d .
C1 C 0.8996(8) 0.9192(5) 1.0618(8) 0.027(2) Uani 1 1 d .
C2 C 0.9448(8) 0.8779(5) 1.1730(8) 0.032(2) Uani 1 1 d .
H2A H 0.9885 0.8242 1.1764 0.039 Uiso 1 1 calc R
C3 C 0.9278(9) 0.9128(5) 1.2790(9) 0.036(3) Uani 1 1 d .
H3A H 0.9581 0.8839 1.3549 0.043 Uiso 1 1 calc R
C4 C 0.8639(8) 0.9930(5) 1.2701(9) 0.036(3) Uani 1 1 d .
H4A H 0.8508 1.0188 1.3414 0.043 Uiso 1 1 calc R
C5 C 0.8208(8) 1.0337(5) 1.1616(9) 0.034(2) Uani 1 1 d .
H5A H 0.7784 1.0879 1.1593 0.041 Uiso 1 1 calc R
C6 C 0.8358(8) 0.9994(5) 1.0524(8) 0.029(2) Uani 1 1 d .
C7 C 0.7953(8) 1.0474(5) 0.9331(8) 0.032(2) Uani 1 1 d .
H7A H 0.7907 1.0039 0.8667 0.038 Uiso 1 1 calc R
H7B H 0.8549 1.0927 0.9282 0.038 Uiso 1 1 calc R
C8 C 0.5539(8) 1.0114(5) 0.8492(8) 0.032(2) Uani 1 1 d .
H8A H 0.5794 0.9580 0.9006 0.038 Uiso 1 1 calc R
H8B H 0.4748 1.0281 0.8558 0.038 Uiso 1 1 calc R
C9 C 0.5453(9) 0.9865(5) 0.7170(8) 0.032(2) Uani 1 1 d .
H9A H 0.6233 0.9668 0.7103 0.038 Uiso 1 1 calc R
H9B H 0.5225 1.0401 0.6652 0.038 Uiso 1 1 calc R
C10 C 0.4543(8) 0.9111(5) 0.6700(8) 0.035(2) Uani 1 1 d .
H10A H 0.4473 0.9002 0.5828 0.042 Uiso 1 1 calc R
H10B H 0.3764 0.9302 0.6781 0.042 Uiso 1 1 calc R
C11 C 0.5815(8) 0.7507(5) 0.6632(9) 0.034(2) Uani 1 1 d .
H11A H 0.6196 0.6969 0.7070 0.041 Uiso 1 1 calc R
H11B H 0.5256 0.7303 0.5871 0.041 Uiso 1 1 calc R
C12 C 0.6736(8) 0.8069(5) 0.6313(8) 0.029(2) Uani 1 1 d .
C13 C 0.6540(8) 0.8405(5) 0.5152(9) 0.034(2) Uani 1 1 d .
H13A H 0.5840 0.8247 0.4557 0.041 Uiso 1 1 calc R
C14 C 0.7348(10) 0.8972(6) 0.4832(10) 0.043(3) Uani 1 1 d .
H14A H 0.7197 0.9208 0.4034 0.052 Uiso 1 1 calc R
C15 C 0.8372(9) 0.9182(6) 0.5700(9) 0.039(3) Uani 1 1 d .
H15A H 0.8930 0.9558 0.5481 0.046 Uiso 1 1 calc R
C16 C 0.8611(9) 0.8864(5) 0.6878(9) 0.036(2) Uani 1 1 d .
H16A H 0.9319 0.9020 0.7462 0.043 Uiso 1 1 calc R
C17 C 0.7774(9) 0.8300(5) 0.7191(8) 0.031(2) Uani 1 1 d .
C18 C 0.8999(9) 0.8009(5) 0.9170(9) 0.038(3) Uani 1 1 d .
H18A H 0.9602 0.7780 0.8787 0.045 Uiso 1 1 calc R
H18B H 0.9010 0.7627 0.9880 0.045 Uiso 1 1 calc R
C19 C 0.7687(8) 1.2032(5) 0.5505(9) 0.031(2) Uani 1 1 d .

loop_
_atom_site_aniso_label
_atom_site_aniso_U_11
_atom_site_aniso_U_22
_atom_site_aniso_U_33
_atom_site_aniso_U_23
_atom_site_aniso_U_13
_atom_site_aniso_U_12
Cu1 0.0452(8) 0.0102(5) 0.0394(7) 0.0024(5) 0.0067(6) 0.0055(5)
O1 0.037(4) 0.007(2) 0.041(4) 0.000(3) 0.001(3) -0.001(3)
O2 0.039(4) 0.017(3) 0.037(4) 0.005(3) -0.005(4) -0.004(3)
S1 0.0375(16) 0.0049(8) 0.0394(15) 0.0004(9) 0.0023(12) 0.0005(9)
S2 0.0410(16) 0.0071(9) 0.0393(15) -0.0001(9) 0.0021(13) -0.0035(10)
S3 0.0390(16) 0.0151(10) 0.0398(15) -0.0017(10) 0.0055(13) 0.0019(10)
N1 0.047(6) 0.014(4) 0.050(6) 0.003(4) 0.003(5) 0.004(4)
C1 0.039(6) 0.009(4) 0.030(5) 0.003(4) 0.004(5) 0.005(4)
C2 0.032(6) 0.013(4) 0.049(7) 0.011(4) 0.005(5) 0.007(4)
C3 0.055(7) 0.008(4) 0.042(6) 0.008(4) 0.008(6) 0.001(4)
C4 0.047(7) 0.012(4) 0.046(7) 0.000(4) 0.009(6) 0.000(4)
C5 0.046(7) 0.009(4) 0.047(6) 0.003(4) 0.011(6) 0.001(4)
C6 0.034(6) 0.013(4) 0.036(6) 0.009(4) 0.003(5) 0.001(4)
C7 0.032(6) 0.012(4) 0.048(6) 0.004(4) 0.004(5) 0.003(4)
C8 0.041(7) 0.018(4) 0.033(6) 0.003(4) 0.005(5) 0.001(4)
C9 0.047(7) 0.005(3) 0.042(6) 0.002(4) 0.011(5) 0.002(4)
C10 0.036(7) 0.011(4) 0.048(7) -0.005(4) -0.005(5) -0.011(4)
C11 0.045(7) 0.016(4) 0.038(6) 0.001(4) 0.003(5) -0.004(4)
C12 0.040(7) 0.009(4) 0.034(6) -0.002(4) 0.005(5) -0.003(4)
C13 0.033(6) 0.021(4) 0.044(7) -0.005(4) 0.000(5) -0.002(4)
C14 0.058(8) 0.030(5) 0.045(7) 0.000(5) 0.019(6) -0.007(5)
C15 0.048(8) 0.022(5) 0.046(7) 0.002(5) 0.014(6) -0.009(5)
C16 0.031(6) 0.020(4) 0.054(7) 0.002(5) 0.006(5) -0.001(4)
C17 0.047(7) 0.011(4) 0.035(6) -0.003(4) 0.012(6) -0.002(4)
C18 0.055(8) 0.006(4) 0.045(7) -0.007(4) 0.002(6) -0.001(4)
C19 0.032(6) 0.008(4) 0.046(6) -0.003(4) -0.002(5) 0.004(4)

loop_
_atom_type_symbol
_atom_type_description
_atom_type_scat_dispersion_real
_atom_type_scat_dispersion_imag
_atom_type_scat_source
C C 0.0033 0.0016 'International Tables Vol C Tables 4.2.6.8 and 6.1.1.4'
H H 0.0000 0.0000 'International Tables Vol C Tables 4.2.6.8 and 6.1.1.4'
N N 0.0061 0.0033 'International Tables Vol C Tables 4.2.6.8 and 6.1.1.4'
O O 0.0106 0.0060 'International Tables Vol C Tables 4.2.6.8 and 6.1.1.4'
S S 0.1246 0.1234 'International Tables Vol C Tables 4.2.6.8 and 6.1.1.4'
Cu Cu 0.3201 1.2651 'International Tables Vol C Tables 4.2.6.8 and 6.1.1.4'

loop_
_geom_angle_atom_site_label_1
_geom_angle_atom_site_label_2
_geom_angle_atom_site_label_3
_geom_angle
_geom_angle_site_symmetry_1
_geom_angle_site_symmetry_3
N1 Cu1 S2 114.0(2) . 2_656
N1 Cu1 S1 121.2(2) . .
S2 Cu1 S1 107.82(10) 2_656 .
N1 Cu1 S3 108.6(3) . 4_586
S2 Cu1 S3 107.79(11) 2_656 4_586
S1 Cu1 S3 95.15(11) . 4_586
C1 O1 C18 118.2(6) . .
C17 O2 C18 117.7(7) . .
C7 S1 C8 101.5(4) . .
C7 S1 Cu1 102.2(3) . .
C8 S1 Cu1 120.0(3) . .
C11 S2 C10 101.2(4) . .
C11 S2 Cu1 102.8(3) . 2_646
C10 S2 Cu1 104.5(3) . 2_646
C19 S3 Cu1 102.4(3) . 4_585
C19 N1 Cu1 171.9(6) . .
C2 C1 O1 121.6(7) . .
C2 C1 C6 121.3(8) . .
O1 C1 C6 116.5(7) . .
C3 C2 C1 121.6(8) . .
C2 C3 C4 117.4(9) . .
C5 C4 C3 121.0(9) . .
C4 C5 C6 122.8(8) . .
C5 C6 C1 115.9(8) . .
C5 C6 C7 123.1(7) . .
C1 C6 C7 120.9(8) . .
C6 C7 S1 114.7(6) . .
C9 C8 S1 114.5(6) . .
C8 C9 C10 112.1(7) . .
C9 C10 S2 111.0(6) . .
C12 C11 S2 114.9(6) . .
C13 C12 C17 119.2(8) . .
C13 C12 C11 119.5(9) . .
C17 C12 C11 121.2(8) . .
C12 C13 C14 121.4(10) . .
C15 C14 C13 118.7(10) . .
C14 C15 C16 122.2(9) . .
C15 C16 C17 118.3(10) . .
O2 C17 C12 115.8(8) . .
O2 C17 C16 124.1(9) . .
C12 C17 C16 120.2(9) . .
O2 C18 O1 112.0(7) . .
N1 C19 S3 178.5(8) . .

loop_
_geom_bond_atom_site_label_1
_geom_bond_atom_site_label_2
_geom_bond_distance
_geom_bond_site_symmetry_2
Cu1 N1 1.936(8) .
Cu1 S2 2.329(3) 2_656
Cu1 S1 2.356(3) .
Cu1 S3 2.414(3) 4_586
O1 C1 1.395(9) .
O1 C18 1.430(9) .
O2 C17 1.380(10) .
O2 C18 1.399(11) .
S1 C7 1.809(9) .
S1 C8 1.816(9) .
S2 C11 1.827(9) .
S2 C10 1.856(8) .
S2 Cu1 2.329(3) 2_646
S3 C19 1.626(10) .
S3 Cu1 2.414(3) 4_585
N1 C19 1.210(10) .
C1 C2 1.386(11) .
C1 C6 1.407(11) .
C2 C3 1.381(12) .
C3 C4 1.407(11) .
C4 C5 1.353(12) .
C5 C6 1.403(12) .
C6 C7 1.502(12) .
C8 C9 1.531(11) .
C9 C10 1.554(11) .
C11 C12 1.496(11) .
C12 C13 1.379(12) .
C12 C17 1.404(13) .
C13 C14 1.397(12) .
C14 C15 1.381(13) .
C15 C16 1.384(12) .
C16 C17 1.417(12) .
